data_7208377
loop_
_publ_author_name
'Liu, Guang-Zhen'
'Li, Xiao-Ling'
'Xin, Ling-Yun'
'Wang, Li-Ya'

_publ_section_title
;
 Two topologically new trinodal cobalt(ii) metal--organic frameworks
 characterized as a 1D metallic oxide and a 2D \\rightarrow 3D penetrated
 porous solid
;
_journal_issue 16
_journal_name_full CrystEngComm
_journal_page_first 5315
_journal_paper_doi 10.1039/c2ce25556a
_journal_volume 14
_journal_year 2012
_chemical_formula_sum 'C78 H64 Co3 N10 O20'
_chemical_formula_weight 1638.18
_chemical_name_systematic
;

?

;
_space_group_IT_number 13
_symmetry_cell_setting monoclinic
_symmetry_space_group_name_Hall '-P 2yac'
_symmetry_space_group_name_H-M 'P 1 2/n 1'
_atom_sites_solution_hydrogens geom
_atom_sites_solution_primary direct
_atom_sites_solution_secondary difmap
_audit_creation_method SHELXL-97
_cell_angle_alpha 90.00
_cell_angle_beta 98.1560(10)
_cell_angle_gamma 90.00
_cell_formula_units_Z 2
_cell_length_a 13.5752(16)
_cell_length_b 10.2329(12)
_cell_length_c 31.409(4)
_cell_measurement_reflns_used 4951
_cell_measurement_temperature 296(2)
_cell_measurement_theta_max 22.45
_cell_measurement_theta_min 2.50
_cell_volume 4319.0(9)
_computing_cell_refinement 'Bruker SMART'
_computing_data_collection 'Bruker SMART'
_computing_data_reduction 'Bruker SAINT'
_computing_molecular_graphics 'Bruker SHELXTL'
_computing_publication_material 'Bruker SHELXTL'
_computing_structure_refinement 'SHELXL-97 (Sheldrick, 1997)'
_computing_structure_solution 'SHELXS-97 (Sheldrick, 1990)'
_diffrn_ambient_temperature 296(2)
_diffrn_measured_fraction_theta_full 0.999
_diffrn_measured_fraction_theta_max 0.999
_diffrn_measurement_device_type 'CCD area detector'
_diffrn_measurement_method 'phi and omega scans'
_diffrn_radiation_monochromator graphite
_diffrn_radiation_source 'fine-focus sealed tube'
_diffrn_radiation_type MoK\a
_diffrn_radiation_wavelength 0.71073
_diffrn_reflns_av_R_equivalents 0.0533
_diffrn_reflns_av_sigmaI/netI 0.0503
_diffrn_reflns_limit_h_max 16
_diffrn_reflns_limit_h_min -16
_diffrn_reflns_limit_k_max 12
_diffrn_reflns_limit_k_min -12
_diffrn_reflns_limit_l_max 38
_diffrn_reflns_limit_l_min -37
_diffrn_reflns_number 31834
_diffrn_reflns_theta_full 25.50
_diffrn_reflns_theta_max 25.50
_diffrn_reflns_theta_min 2.38
_diffrn_standards_decay_% 0
_diffrn_standards_interval_count 0
_diffrn_standards_interval_time 0
_diffrn_standards_number 0
_exptl_absorpt_coefficient_mu 0.640
_exptl_absorpt_correction_T_max 0.8881
_exptl_absorpt_correction_T_min 0.8024
_exptl_absorpt_correction_type multi-scan
_exptl_absorpt_process_details sadabs
_exptl_crystal_colour brown
_exptl_crystal_density_diffrn 1.260
_exptl_crystal_density_method 'not measured'
_exptl_crystal_description block
_exptl_crystal_F_000 1686
_exptl_crystal_size_max 0.36
_exptl_crystal_size_mid 0.27
_exptl_crystal_size_min 0.19
_platon_squeeze_details ' ?'
_refine_diff_density_max 0.331
_refine_diff_density_min -0.463
_refine_diff_density_rms 0.062
_refine_ls_extinction_method none
_refine_ls_goodness_of_fit_ref 1.000
_refine_ls_hydrogen_treatment constr
_refine_ls_matrix_type full
_refine_ls_number_parameters 501
_refine_ls_number_reflns 8042
_refine_ls_number_restraints 0
_refine_ls_restrained_S_all 1.000
_refine_ls_R_factor_all 0.0670
_refine_ls_R_factor_gt 0.0440
_refine_ls_shift/su_max 0.005
_refine_ls_shift/su_mean 0.000
_refine_ls_structure_factor_coef Fsqd
_refine_ls_weighting_details 'calc w=1/[\s^2^(Fo^2^)+(0.0631P)^2^+0.0000P] where P=(Fo^2^+2Fc^2^)/3'
_refine_ls_weighting_scheme calc
_refine_ls_wR_factor_gt 0.1086
_refine_ls_wR_factor_ref 0.1171
_reflns_number_gt 5728
_reflns_number_total 8042
_reflns_threshold_expression >2sigma(I)
_cod_data_source_file c2ce25556a.txt
_cod_data_source_block a
_cod_depositor_comments
;
The following automatic conversions were performed:

'_symmetry_cell_setting' value 'Monoclinic' changed to 'monoclinic'
according to /home/saulius/struct/CIF-dictionaries/cif_core.dic
dictionary named 'cif_core.dic' version 2.4.1 from 2010-06-29.

Automatic conversion script
Id: cif_fix_values 1891 2012-01-12 08:04:46Z andrius 
;
_cod_original_sg_symbol_H-M P2/n
_cod_database_code 7208377

loop_
_symmetry_equiv_pos_as_xyz
'x, y, z'
'-x+1/2, y, -z+1/2'
'-x, -y, -z'
'x-1/2, -y, z-1/2'

loop_
_atom_site_label
_atom_site_type_symbol
_atom_site_fract_x
_atom_site_fract_y
_atom_site_fract_z
_atom_site_U_iso_or_equiv
_atom_site_adp_type
_atom_site_occupancy
_atom_site_symmetry_multiplicity
_atom_site_calc_flag
_atom_site_refinement_flags
Co1 Co 0.74044(2) 0.03327(3) 1.080980(11) 0.03039(12) Uani 1 1 d .
Co2 Co 0.7500 0.09542(5) 0.7500 0.03856(16) Uani 1 2 d S
O1 O 0.57510(16) 0.54769(19) 0.93438(6) 0.0512(6) Uani 1 1 d .
O2 O 0.7706(2) 0.5789(3) 0.91696(9) 0.0854(9) Uani 1 1 d .
O3 O 0.8380(2) 0.3887(3) 0.92013(12) 0.1180(13) Uani 1 1 d .
O4 O 0.67601(16) 0.1078(2) 0.80408(6) 0.0503(5) Uani 1 1 d .
O5 O 0.51062(19) 0.0965(3) 0.79365(9) 0.0821(8) Uani 1 1 d .
O6 O 0.72351(13) 0.85429(17) 1.05122(6) 0.0370(4) Uani 1 1 d .
O7 O 0.76476(18) 0.72553(19) 1.10820(7) 0.0612(6) Uani 1 1 d .
O8 O 0.73932(13) 0.24428(17) 1.09332(6) 0.0375(4) Uani 1 1 d .
O9 O 0.70083(13) 0.16344(17) 1.02835(6) 0.0371(4) Uani 1 1 d .
O10 O 0.78542(14) -0.03874(19) 1.14297(6) 0.0442(5) Uani 1 1 d .
H1W H 0.7417 -0.0204 1.1589 0.066 Uiso 1 1 d R
H2W H 0.7891 -0.1177 1.1349 0.066 Uiso 1 1 d R
N1 N 0.7668(2) 0.4618(3) 0.91196(10) 0.0651(8) Uani 1 1 d .
N2 N 0.58380(15) 0.0318(2) 1.08723(7) 0.0365(5) Uani 1 1 d .
N3 N -0.10599(15) 0.0363(2) 1.06891(8) 0.0377(6) Uani 1 1 d .
N4 N 0.84103(18) -0.0576(2) 0.78393(8) 0.0422(6) Uani 1 1 d .
N5 N 0.85260(18) -0.7504(2) 0.77869(8) 0.0439(6) Uani 1 1 d .
C1 C 0.5813(2) 0.4485(3) 0.90550(9) 0.0436(7) Uani 1 1 d .
C2 C 0.6714(2) 0.4029(3) 0.89443(9) 0.0460(7) Uani 1 1 d .
C3 C 0.6738(2) 0.3013(3) 0.86553(9) 0.0473(8) Uani 1 1 d .
H3 H 0.7348 0.2704 0.8595 0.057 Uiso 1 1 calc R
C4 C 0.5869(2) 0.2450(3) 0.84546(9) 0.0438(7) Uani 1 1 d .
C5 C 0.4978(2) 0.2909(4) 0.85615(10) 0.0582(9) Uani 1 1 d .
H5 H 0.4384 0.2542 0.8432 0.070 Uiso 1 1 calc R
C6 C 0.4956(3) 0.3908(3) 0.88591(10) 0.0595(9) Uani 1 1 d .
H6 H 0.4346 0.4192 0.8927 0.071 Uiso 1 1 calc R
C7 C 0.5906(3) 0.1405(3) 0.81177(10) 0.0505(8) Uani 1 1 d .
C8 C 0.6237(2) 0.5294(3) 0.97634(9) 0.0381(7) Uani 1 1 d .
C9 C 0.6521(2) 0.6401(3) 1.00027(9) 0.0377(7) Uani 1 1 d .
H9 H 0.6398 0.7227 0.9883 0.045 Uiso 1 1 calc R
C10 C 0.69880(19) 0.6271(2) 1.04213(9) 0.0335(6) Uani 1 1 d .
C11 C 0.71647(19) 0.5031(2) 1.05962(9) 0.0349(6) Uani 1 1 d .
H11 H 0.7475 0.4941 1.0878 0.042 Uiso 1 1 calc R
C12 C 0.68833(19) 0.3930(2) 1.03542(9) 0.0326(6) Uani 1 1 d .
C13 C 0.6408(2) 0.4058(3) 0.99342(9) 0.0370(6) Uani 1 1 d .
H13 H 0.6207 0.3322 0.9771 0.044 Uiso 1 1 calc R
C14 C 0.7315(2) 0.7443(3) 1.06945(10) 0.0380(7) Uani 1 1 d .
C15 C 0.71023(18) 0.2602(2) 1.05346(9) 0.0317(6) Uani 1 1 d .
C16 C 0.5441(2) 0.1041(3) 1.11528(11) 0.0573(9) Uani 1 1 d .
H16 H 0.5870 0.1492 1.1359 0.069 Uiso 1 1 calc R
C17 C 0.4438(2) 0.1169(4) 1.11588(11) 0.0620(10) Uani 1 1 d .
H17 H 0.4205 0.1694 1.1365 0.074 Uiso 1 1 calc R
C18 C 0.37750(19) 0.0517(3) 1.08594(9) 0.0395(7) Uani 1 1 d .
C19 C 0.4185(2) -0.0228(3) 1.05684(10) 0.0512(8) Uani 1 1 d .
H19 H 0.3774 -0.0689 1.0358 0.061 Uiso 1 1 calc R
C20 C 0.5199(2) -0.0301(3) 1.05845(10) 0.0470(8) Uani 1 1 d .
H20 H 0.5452 -0.0816 1.0381 0.056 Uiso 1 1 calc R
C21 C 0.2671(2) 0.0616(4) 1.08716(10) 0.0546(9) Uani 1 1 d .
H21A H 0.2516 0.0107 1.1114 0.066 Uiso 1 1 calc R
H21B H 0.2515 0.1521 1.0926 0.066 Uiso 1 1 calc R
C22 C 0.2007(2) 0.0179(4) 1.04819(11) 0.0611(10) Uani 1 1 d .
H22A H 0.2174 -0.0712 1.0414 0.073 Uiso 1 1 calc R
H22B H 0.2112 0.0728 1.0241 0.073 Uiso 1 1 calc R
C23 C -0.0498(2) -0.0680(3) 1.07878(11) 0.0528(9) Uani 1 1 d .
H23 H -0.0780 -0.1387 1.0912 0.063 Uiso 1 1 calc R
C24 C 0.0476(2) -0.0785(4) 1.07187(11) 0.0572(9) Uani 1 1 d .
H24 H 0.0826 -0.1555 1.0789 0.069 Uiso 1 1 calc R
C25 C 0.0933(2) 0.0243(3) 1.05453(10) 0.0468(8) Uani 1 1 d .
C26 C 0.0358(2) 0.1346(3) 1.04440(11) 0.0555(9) Uani 1 1 d .
H26 H 0.0630 0.2075 1.0328 0.067 Uiso 1 1 calc R
C27 C -0.0627(2) 0.1360(3) 1.05169(10) 0.0475(8) Uani 1 1 d .
H27 H -0.1004 0.2105 1.0441 0.057 Uiso 1 1 calc R
C28 C 0.7990(2) -0.1512(3) 0.80474(10) 0.0491(8) Uani 1 1 d .
H28 H 0.7301 -0.1508 0.8030 0.059 Uiso 1 1 calc R
C29 C 0.8506(3) -0.2480(3) 0.82851(10) 0.0526(8) Uani 1 1 d .
H29 H 0.8167 -0.3115 0.8418 0.063 Uiso 1 1 calc R
C30 C 0.9537(2) -0.2507(3) 0.83255(9) 0.0474(8) Uani 1 1 d .
C31 C 0.9970(2) -0.1549(3) 0.81097(11) 0.0624(10) Uani 1 1 d .
H31 H 1.0660 -0.1523 0.8126 0.075 Uiso 1 1 calc R
C32 C 0.9404(2) -0.0627(3) 0.78705(11) 0.0562(9) Uani 1 1 d .
H32 H 0.9726 -0.0007 0.7723 0.067 Uiso 1 1 calc R
C33 C 1.0157(3) -0.3513(3) 0.85936(11) 0.0623(10) Uani 1 1 d .
H33A H 0.9745 -0.3938 0.8781 0.075 Uiso 1 1 calc R
H33B H 1.0693 -0.3070 0.8775 0.075 Uiso 1 1 calc R
C34 C 1.0607(2) -0.4564(3) 0.83300(13) 0.0632(10) Uani 1 1 d .
H34A H 1.0896 -0.4141 0.8100 0.076 Uiso 1 1 calc R
H34B H 1.1141 -0.5001 0.8514 0.076 Uiso 1 1 calc R
C35 C 0.8706(2) -0.6427(3) 0.75677(10) 0.0508(8) Uani 1 1 d .
H35 H 0.8366 -0.6324 0.7291 0.061 Uiso 1 1 calc R
C36 C 0.9360(2) -0.5470(3) 0.77278(11) 0.0549(9) Uani 1 1 d .
H36 H 0.9458 -0.4747 0.7560 0.066 Uiso 1 1 calc R
C37 C 0.9871(2) -0.5576(3) 0.81362(11) 0.0492(8) Uani 1 1 d .
C38 C 0.9676(2) -0.6674(3) 0.83641(10) 0.0530(8) Uani 1 1 d .
H38 H 0.9997 -0.6791 0.8643 0.064 Uiso 1 1 calc R
C39 C 0.9014(2) -0.7593(3) 0.81834(9) 0.0489(8) Uani 1 1 d .
H39 H 0.8899 -0.8319 0.8347 0.059 Uiso 1 1 calc R

loop_
_atom_site_aniso_label
_atom_site_aniso_U_11
_atom_site_aniso_U_22
_atom_site_aniso_U_33
_atom_site_aniso_U_23
_atom_site_aniso_U_13
_atom_site_aniso_U_12
Co1 0.02295(18) 0.0264(2) 0.0415(2) -0.00071(16) 0.00375(15) -0.00021(14)
Co2 0.0446(3) 0.0324(3) 0.0381(3) 0.000 0.0038(2) 0.000
O1 0.0708(15) 0.0420(12) 0.0377(12) -0.0026(9) -0.0028(10) 0.0204(10)
O2 0.093(2) 0.0702(19) 0.097(2) -0.0141(16) 0.0265(17) -0.0279(16)
O3 0.0557(18) 0.119(3) 0.169(3) -0.059(2) -0.0179(19) 0.0139(18)
O4 0.0599(14) 0.0499(13) 0.0431(12) -0.0042(10) 0.0139(10) 0.0121(11)
O5 0.0639(17) 0.107(2) 0.0749(18) -0.0461(16) 0.0092(14) -0.0096(15)
O6 0.0372(10) 0.0252(10) 0.0487(12) -0.0009(9) 0.0071(9) 0.0004(8)
O7 0.0973(18) 0.0330(12) 0.0468(14) -0.0010(10) -0.0127(12) -0.0048(11)
O8 0.0387(11) 0.0308(10) 0.0412(12) 0.0009(9) -0.0008(9) 0.0001(8)
O9 0.0397(11) 0.0258(10) 0.0446(11) -0.0044(9) 0.0021(9) 0.0005(8)
O10 0.0440(11) 0.0436(12) 0.0442(12) -0.0008(9) 0.0041(9) -0.0005(9)
N1 0.059(2) 0.069(2) 0.068(2) -0.0193(17) 0.0104(16) -0.0058(17)
N2 0.0263(11) 0.0389(13) 0.0440(14) -0.0035(12) 0.0043(10) -0.0032(10)
N3 0.0232(11) 0.0395(14) 0.0505(15) 0.0017(12) 0.0052(10) -0.0011(10)
N4 0.0480(15) 0.0371(14) 0.0425(15) 0.0024(11) 0.0101(12) -0.0004(11)
N5 0.0514(15) 0.0383(14) 0.0401(14) 0.0006(11) 0.0002(12) -0.0021(12)
C1 0.059(2) 0.0408(18) 0.0306(16) 0.0005(13) 0.0049(14) 0.0123(15)
C2 0.0487(18) 0.0477(18) 0.0404(18) -0.0026(15) 0.0023(14) -0.0013(15)
C3 0.0471(18) 0.0515(19) 0.0447(18) -0.0034(15) 0.0115(14) 0.0088(15)
C4 0.0490(18) 0.0498(19) 0.0321(16) -0.0026(14) 0.0043(14) 0.0021(15)
C5 0.049(2) 0.076(2) 0.050(2) -0.0181(18) 0.0094(16) -0.0025(17)
C6 0.050(2) 0.076(3) 0.053(2) -0.0152(18) 0.0076(16) 0.0130(18)
C7 0.061(2) 0.054(2) 0.0369(18) -0.0056(15) 0.0094(16) 0.0028(17)
C8 0.0404(16) 0.0384(16) 0.0355(16) -0.0004(14) 0.0050(13) 0.0076(13)
C9 0.0456(17) 0.0265(15) 0.0424(17) 0.0021(13) 0.0110(13) 0.0068(12)
C10 0.0350(15) 0.0230(14) 0.0437(17) -0.0011(12) 0.0100(13) -0.0006(11)
C11 0.0334(14) 0.0329(16) 0.0381(16) -0.0017(12) 0.0036(12) 0.0020(12)
C12 0.0307(14) 0.0271(15) 0.0411(16) -0.0025(12) 0.0090(12) 0.0009(11)
C13 0.0393(15) 0.0315(15) 0.0399(17) -0.0059(13) 0.0044(13) 0.0035(12)
C14 0.0342(15) 0.0292(16) 0.0511(19) -0.0003(14) 0.0079(13) -0.0006(12)
C15 0.0236(13) 0.0262(14) 0.0455(17) -0.0013(13) 0.0061(12) -0.0001(11)
C16 0.0313(16) 0.079(2) 0.061(2) -0.0304(19) 0.0051(15) -0.0068(16)
C17 0.0321(16) 0.091(3) 0.064(2) -0.039(2) 0.0111(15) -0.0030(17)
C18 0.0250(13) 0.0525(19) 0.0417(17) -0.0050(14) 0.0066(12) -0.0009(13)
C19 0.0260(14) 0.066(2) 0.060(2) -0.0245(17) 0.0005(14) -0.0062(14)
C20 0.0306(15) 0.0543(19) 0.056(2) -0.0195(16) 0.0050(14) 0.0012(14)
C21 0.0278(15) 0.078(2) 0.059(2) -0.0150(18) 0.0074(14) -0.0014(15)
C22 0.0241(15) 0.100(3) 0.060(2) -0.012(2) 0.0103(15) -0.0017(16)
C23 0.0319(15) 0.0480(19) 0.080(2) 0.0165(17) 0.0152(15) 0.0059(14)
C24 0.0306(16) 0.062(2) 0.080(3) 0.0051(19) 0.0104(16) 0.0110(15)
C25 0.0232(14) 0.075(2) 0.0421(17) -0.0097(16) 0.0042(13) -0.0008(15)
C26 0.0347(17) 0.057(2) 0.077(2) 0.0029(18) 0.0162(16) -0.0115(15)
C27 0.0299(15) 0.0460(19) 0.067(2) 0.0019(16) 0.0093(14) -0.0007(13)
C28 0.0497(18) 0.0453(19) 0.055(2) 0.0040(16) 0.0158(15) 0.0018(15)
C29 0.067(2) 0.0405(18) 0.051(2) 0.0099(15) 0.0097(17) -0.0023(16)
C30 0.062(2) 0.0333(17) 0.0425(18) -0.0037(14) -0.0061(15) -0.0031(15)
C31 0.0455(19) 0.054(2) 0.084(3) 0.0151(19) -0.0016(18) -0.0018(16)
C32 0.052(2) 0.0465(19) 0.070(2) 0.0186(17) 0.0069(17) -0.0042(16)
C33 0.075(2) 0.042(2) 0.060(2) 0.0033(17) -0.0253(18) -0.0039(17)
C34 0.0481(19) 0.043(2) 0.090(3) -0.0001(19) -0.0200(18) 0.0027(16)
C35 0.058(2) 0.0472(19) 0.0438(18) 0.0048(15) -0.0033(15) -0.0058(16)
C36 0.063(2) 0.0387(18) 0.060(2) 0.0076(16) -0.0008(17) -0.0063(16)
C37 0.0431(17) 0.0355(17) 0.065(2) -0.0010(15) -0.0072(15) 0.0037(14)
C38 0.058(2) 0.0427(19) 0.051(2) 0.0025(16) -0.0145(16) 0.0033(16)
C39 0.060(2) 0.0408(18) 0.0436(19) 0.0020(14) -0.0017(16) -0.0010(15)

loop_
_atom_type_symbol
_atom_type_description
_atom_type_scat_dispersion_real
_atom_type_scat_dispersion_imag
_atom_type_scat_source
C C 0.0033 0.0016 'International Tables Vol C Tables 4.2.6.8 and 6.1.1.4'
H H 0.0000 0.0000 'International Tables Vol C Tables 4.2.6.8 and 6.1.1.4'
N N 0.0061 0.0033 'International Tables Vol C Tables 4.2.6.8 and 6.1.1.4'
O O 0.0106 0.0060 'International Tables Vol C Tables 4.2.6.8 and 6.1.1.4'
Co Co 0.3494 0.9721 'International Tables Vol C Tables 4.2.6.8 and 6.1.1.4'

loop_
_geom_angle_atom_site_label_1
_geom_angle_atom_site_label_2
_geom_angle_atom_site_label_3
_geom_angle
_geom_angle_site_symmetry_1
_geom_angle_site_symmetry_3
O6 Co1 O10 96.23(8) 1_545 .
O6 Co1 O9 101.81(7) 1_545 .
O10 Co1 O9 161.96(7) . .
O6 Co1 N2 89.27(8) 1_545 .
O10 Co1 N2 94.25(8) . .
O9 Co1 N2 86.08(8) . .
O6 Co1 N3 88.94(8) 1_545 1_655
O10 Co1 N3 90.39(8) . 1_655
O9 Co1 N3 89.91(8) . 1_655
N2 Co1 N3 175.18(9) . 1_655
O6 Co1 O8 162.67(7) 1_545 .
O10 Co1 O8 101.00(7) . .
O9 Co1 O8 60.98(7) . .
N2 Co1 O8 87.65(8) . .
N3 Co1 O8 92.74(8) 1_655 .
O6 Co1 C15 132.14(9) 1_545 .
O10 Co1 C15 131.58(9) . .
O9 Co1 C15 30.41(8) . .
N2 Co1 C15 85.54(8) . .
N3 Co1 C15 92.35(8) 1_655 .
O8 Co1 C15 30.59(7) . .
O4 Co2 O4 173.06(12) . 2_656
O4 Co2 N4 97.83(9) . 2_656
O4 Co2 N4 87.18(8) 2_656 2_656
O4 Co2 N4 87.18(8) . .
O4 Co2 N4 97.83(9) 2_656 .
N4 Co2 N4 88.01(13) 2_656 .
O4 Co2 N5 88.46(9) . 1_565
O4 Co2 N5 86.59(9) 2_656 1_565
N4 Co2 N5 173.70(9) 2_656 1_565
N4 Co2 N5 91.88(9) . 1_565
O4 Co2 N5 86.59(8) . 2_666
O4 Co2 N5 88.46(9) 2_656 2_666
N4 Co2 N5 91.88(9) 2_656 2_666
N4 Co2 N5 173.70(9) . 2_666
N5 Co2 N5 88.92(12) 1_565 2_666
C1 O1 C8 117.3(2) . .
C7 O4 Co2 136.9(2) . .
C14 O6 Co1 126.35(18) . 1_565
C15 O8 Co1 87.77(15) . .
C15 O9 Co1 90.77(16) . .
Co1 O10 H1W 109.6 . .
Co1 O10 H2W 94.5 . .
H1W O10 H2W 117.4 . .
O2 N1 O3 124.2(3) . .
O2 N1 C2 118.5(3) . .
O3 N1 C2 117.4(3) . .
C20 N2 C16 115.7(2) . .
C20 N2 Co1 119.91(19) . .
C16 N2 Co1 123.74(19) . .
C23 N3 C27 116.1(2) . .
C23 N3 Co1 118.93(19) . 1_455
C27 N3 Co1 124.93(19) . 1_455
C28 N4 C32 115.7(3) . .
C28 N4 Co2 120.3(2) . .
C32 N4 Co2 124.0(2) . .
C39 N5 C35 115.8(3) . .
C39 N5 Co2 122.4(2) . 1_545
C35 N5 Co2 121.85(19) . 1_545
C6 C1 O1 119.2(3) . .
C6 C1 C2 117.5(3) . .
O1 C1 C2 123.3(3) . .
C3 C2 C1 121.1(3) . .
C3 C2 N1 117.0(3) . .
C1 C2 N1 121.9(3) . .
C4 C3 C2 120.9(3) . .
C4 C3 H3 119.5 . .
C2 C3 H3 119.5 . .
C5 C4 C3 117.8(3) . .
C5 C4 C7 121.9(3) . .
C3 C4 C7 120.2(3) . .
C4 C5 C6 121.2(3) . .
C4 C5 H5 119.4 . .
C6 C5 H5 119.4 . .
C1 C6 C5 121.4(3) . .
C1 C6 H6 119.3 . .
C5 C6 H6 119.3 . .
O5 C7 O4 125.8(3) . .
O5 C7 C4 117.8(3) . .
O4 C7 C4 116.4(3) . .
C13 C8 C9 121.4(3) . .
C13 C8 O1 121.3(2) . .
C9 C8 O1 117.3(2) . .
C10 C9 C8 119.5(2) . .
C10 C9 H9 120.3 . .
C8 C9 H9 120.3 . .
C9 C10 C11 119.6(2) . .
C9 C10 C14 121.6(2) . .
C11 C10 C14 118.8(2) . .
C12 C11 C10 120.5(3) . .
C12 C11 H11 119.7 . .
C10 C11 H11 119.7 . .
C11 C12 C13 120.0(2) . .
C11 C12 C15 120.7(2) . .
C13 C12 C15 119.3(2) . .
C8 C13 C12 119.0(3) . .
C8 C13 H13 120.5 . .
C12 C13 H13 120.5 . .
O7 C14 O6 125.1(3) . .
O7 C14 C10 118.0(2) . .
O6 C14 C10 116.9(3) . .
O9 C15 O8 120.4(2) . .
O9 C15 C12 118.8(2) . .
O8 C15 C12 120.8(2) . .
O9 C15 Co1 58.82(13) . .
O8 C15 Co1 61.65(13) . .
C12 C15 Co1 177.2(2) . .
N2 C16 C17 124.2(3) . .
N2 C16 H16 117.9 . .
C17 C16 H16 117.9 . .
C16 C17 C18 119.9(3) . .
C16 C17 H17 120.1 . .
C18 C17 H17 120.1 . .
C19 C18 C17 116.0(3) . .
C19 C18 C21 123.7(3) . .
C17 C18 C21 120.3(3) . .
C18 C19 C20 120.5(3) . .
C18 C19 H19 119.8 . .
C20 C19 H19 119.8 . .
N2 C20 C19 123.8(3) . .
N2 C20 H20 118.1 . .
C19 C20 H20 118.1 . .
C22 C21 C18 116.6(3) . .
C22 C21 H21A 108.1 . .
C18 C21 H21A 108.1 . .
C22 C21 H21B 108.1 . .
C18 C21 H21B 108.1 . .
H21A C21 H21B 107.3 . .
C21 C22 C25 111.4(3) . .
C21 C22 H22A 109.3 . .
C25 C22 H22A 109.3 . .
C21 C22 H22B 109.3 . .
C25 C22 H22B 109.3 . .
H22A C22 H22B 108.0 . .
N3 C23 C24 124.2(3) . .
N3 C23 H23 117.9 . .
C24 C23 H23 117.9 . .
C25 C24 C23 120.1(3) . .
C25 C24 H24 120.0 . .
C23 C24 H24 120.0 . .
C24 C25 C26 116.4(3) . .
C24 C25 C22 121.4(3) . .
C26 C25 C22 122.1(3) . .
C25 C26 C27 119.7(3) . .
C25 C26 H26 120.1 . .
C27 C26 H26 120.1 . .
N3 C27 C26 123.4(3) . .
N3 C27 H27 118.3 . .
C26 C27 H27 118.3 . .
N4 C28 C29 124.4(3) . .
N4 C28 H28 117.8 . .
C29 C28 H28 117.8 . .
C28 C29 C30 119.6(3) . .
C28 C29 H29 120.2 . .
C30 C29 H29 120.2 . .
C31 C30 C29 116.0(3) . .
C31 C30 C33 121.3(3) . .
C29 C30 C33 122.7(3) . .
C30 C31 C32 121.1(3) . .
C30 C31 H31 119.5 . .
C32 C31 H31 119.5 . .
N4 C32 C31 123.1(3) . .
N4 C32 H32 118.4 . .
C31 C32 H32 118.4 . .
C30 C33 C34 114.2(3) . .
C30 C33 H33A 108.7 . .
C34 C33 H33A 108.7 . .
C30 C33 H33B 108.7 . .
C34 C33 H33B 108.7 . .
H33A C33 H33B 107.6 . .
C37 C34 C33 114.0(3) . .
C37 C34 H34A 108.7 . .
C33 C34 H34A 108.7 . .
C37 C34 H34B 108.7 . .
C33 C34 H34B 108.7 . .
H34A C34 H34B 107.6 . .
N5 C35 C36 123.7(3) . .
N5 C35 H35 118.1 . .
C36 C35 H35 118.1 . .
C35 C36 C37 120.1(3) . .
C35 C36 H36 119.9 . .
C37 C36 H36 119.9 . .
C36 C37 C38 116.1(3) . .
C36 C37 C34 122.8(3) . .
C38 C37 C34 121.1(3) . .
C39 C38 C37 120.6(3) . .
C39 C38 H38 119.7 . .
C37 C38 H38 119.7 . .
N5 C39 C38 123.6(3) . .
N5 C39 H39 118.2 . .
C38 C39 H39 118.2 . .

loop_
_geom_bond_atom_site_label_1
_geom_bond_atom_site_label_2
_geom_bond_distance
_geom_bond_site_symmetry_2
Co1 O6 2.0542(18) 1_545
Co1 O10 2.0903(19) .
Co1 O9 2.1317(18) .
Co1 N2 2.163(2) .
Co1 N3 2.171(2) 1_655
Co1 O8 2.1942(18) .
Co1 C15 2.491(3) .
Co2 O4 2.096(2) .
Co2 O4 2.096(2) 2_656
Co2 N4 2.178(2) 2_656
Co2 N4 2.178(2) .
Co2 N5 2.210(2) 1_565
Co2 N5 2.210(2) 2_666
O1 C1 1.372(3) .
O1 C8 1.401(3) .
O2 N1 1.209(4) .
O3 N1 1.221(4) .
O4 C7 1.263(4) .
O5 C7 1.237(4) .
O6 C14 1.261(3) .
O6 Co1 2.0542(18) 1_565
O7 C14 1.251(3) .
O8 C15 1.269(3) .
O9 C15 1.261(3) .
O10 H1W 0.8500 .
O10 H2W 0.8499 .
N1 C2 1.463(4) .
N2 C20 1.322(3) .
N2 C16 1.322(4) .
N3 C23 1.323(4) .
N3 C27 1.330(4) .
N3 Co1 2.171(2) 1_455
N4 C28 1.332(4) .
N4 C32 1.340(4) .
N5 C39 1.328(3) .
N5 C35 1.340(4) .
N5 Co2 2.210(2) 1_545
C1 C6 1.371(4) .
C1 C2 1.398(4) .
C2 C3 1.384(4) .
C3 C4 1.382(4) .
C3 H3 0.9300 .
C4 C5 1.382(4) .
C4 C7 1.510(4) .
C5 C6 1.389(4) .
C5 H5 0.9300 .
C6 H6 0.9300 .
C8 C13 1.380(4) .
C8 C9 1.384(4) .
C9 C10 1.383(4) .
C9 H9 0.9300 .
C10 C11 1.391(4) .
C10 C14 1.504(4) .
C11 C12 1.382(4) .
C11 H11 0.9300 .
C12 C13 1.390(4) .
C12 C15 1.486(4) .
C13 H13 0.9300 .
C16 C17 1.371(4) .
C16 H16 0.9300 .
C17 C18 1.378(4) .
C17 H17 0.9300 .
C18 C19 1.368(4) .
C18 C21 1.508(4) .
C19 C20 1.372(4) .
C19 H19 0.9300 .
C20 H20 0.9300 .
C21 C22 1.482(4) .
C21 H21A 0.9700 .
C21 H21B 0.9700 .
C22 C25 1.502(4) .
C22 H22A 0.9700 .
C22 H22B 0.9700 .
C23 C24 1.373(4) .
C23 H23 0.9300 .
C24 C25 1.373(5) .
C24 H24 0.9300 .
C25 C26 1.383(4) .
C26 C27 1.388(4) .
C26 H26 0.9300 .
C27 H27 0.9300 .
C28 C29 1.372(4) .
C28 H28 0.9300 .
C29 C30 1.387(4) .
C29 H29 0.9300 .
C30 C31 1.371(4) .
C30 C33 1.509(4) .
C31 C32 1.372(4) .
C31 H31 0.9300 .
C32 H32 0.9300 .
C33 C34 1.536(5) .
C33 H33A 0.9700 .
C33 H33B 0.9700 .
C34 C37 1.506(4) .
C34 H34A 0.9700 .
C34 H34B 0.9700 .
C35 C36 1.369(4) .
C35 H35 0.9300 .
C36 C37 1.373(4) .
C36 H36 0.9300 .
C37 C38 1.378(4) .
C38 C39 1.367(4) .
C38 H38 0.9300 .
C39 H39 0.9300 .

loop_
_geom_hbond_atom_site_label_D
_geom_hbond_atom_site_label_H
_geom_hbond_atom_site_label_A
_geom_hbond_distance_DH
_geom_hbond_distance_HA
_geom_hbond_distance_DA
_geom_hbond_angle_DHA
_geom_hbond_site_symmetry_A
O10 H2W O7 0.85 1.82 2.646(3) 163.9 1_545

loop_
_geom_torsion_atom_site_label_1
_geom_torsion_atom_site_label_2
_geom_torsion_atom_site_label_3
_geom_torsion_atom_site_label_4
_geom_torsion
_geom_torsion_site_symmetry_1
O4 Co2 O4 C7 71.1(3) 2_656
N4 Co2 O4 C7 -64.9(3) 2_656
N4 Co2 O4 C7 -152.5(3) .
N5 Co2 O4 C7 115.6(3) 1_565
N5 Co2 O4 C7 26.6(3) 2_666
O6 Co1 O8 C15 -5.2(3) 1_545
O10 Co1 O8 C15 -179.08(14) .
O9 Co1 O8 C15 1.61(14) .
N2 Co1 O8 C15 -85.20(15) .
N3 Co1 O8 C15 89.99(15) 1_655
O6 Co1 O9 C15 176.30(14) 1_545
O10 Co1 O9 C15 -3.8(3) .
N2 Co1 O9 C15 87.87(15) .
N3 Co1 O9 C15 -94.80(15) 1_655
O8 Co1 O9 C15 -1.62(14) .
O6 Co1 N2 C20 -29.7(2) 1_545
O10 Co1 N2 C20 -125.9(2) .
O9 Co1 N2 C20 72.1(2) .
N3 Co1 N2 C20 38.5(11) 1_655
O8 Co1 N2 C20 133.2(2) .
C15 Co1 N2 C20 102.6(2) .
O6 Co1 N2 C16 159.6(3) 1_545
O10 Co1 N2 C16 63.4(3) .
O9 Co1 N2 C16 -98.5(3) .
N3 Co1 N2 C16 -132.2(10) 1_655
O8 Co1 N2 C16 -37.5(3) .
C15 Co1 N2 C16 -68.1(3) .
O4 Co2 N4 C28 44.3(2) .
O4 Co2 N4 C28 -140.5(2) 2_656
N4 Co2 N4 C28 -53.6(2) 2_656
N5 Co2 N4 C28 132.7(2) 1_565
N5 Co2 N4 C28 35.5(9) 2_666
O4 Co2 N4 C32 -132.9(3) .
O4 Co2 N4 C32 42.3(3) 2_656
N4 Co2 N4 C32 129.2(3) 2_656
N5 Co2 N4 C32 -44.5(3) 1_565
N5 Co2 N4 C32 -141.7(8) 2_666
C8 O1 C1 C6 120.9(3) .
C8 O1 C1 C2 -59.7(4) .
C6 C1 C2 C3 -1.5(5) .
O1 C1 C2 C3 179.1(3) .
C6 C1 C2 N1 177.1(3) .
O1 C1 C2 N1 -2.2(5) .
O2 N1 C2 C3 141.1(3) .
O3 N1 C2 C3 -38.1(5) .
O2 N1 C2 C1 -37.6(5) .
O3 N1 C2 C1 143.2(4) .
C1 C2 C3 C4 2.5(5) .
N1 C2 C3 C4 -176.2(3) .
C2 C3 C4 C5 -1.9(5) .
C2 C3 C4 C7 175.8(3) .
C3 C4 C5 C6 0.4(5) .
C7 C4 C5 C6 -177.3(3) .
O1 C1 C6 C5 179.4(3) .
C2 C1 C6 C5 0.0(5) .
C4 C5 C6 C1 0.6(5) .
Co2 O4 C7 O5 53.2(5) .
Co2 O4 C7 C4 -125.3(3) .
C5 C4 C7 O5 0.1(5) .
C3 C4 C7 O5 -177.5(3) .
C5 C4 C7 O4 178.8(3) .
C3 C4 C7 O4 1.2(4) .
C1 O1 C8 C13 -26.2(4) .
C1 O1 C8 C9 155.1(3) .
C13 C8 C9 C10 0.2(4) .
O1 C8 C9 C10 178.9(2) .
C8 C9 C10 C11 -0.1(4) .
C8 C9 C10 C14 179.7(2) .
C9 C10 C11 C12 0.4(4) .
C14 C10 C11 C12 -179.4(2) .
C10 C11 C12 C13 -0.8(4) .
C10 C11 C12 C15 177.8(2) .
C9 C8 C13 C12 -0.6(4) .
O1 C8 C13 C12 -179.3(2) .
C11 C12 C13 C8 0.9(4) .
C15 C12 C13 C8 -177.8(2) .
Co1 O6 C14 O7 -10.6(4) 1_565
Co1 O6 C14 C10 169.73(16) 1_565
C9 C10 C14 O7 173.4(3) .
C11 C10 C14 O7 -6.7(4) .
C9 C10 C14 O6 -6.9(4) .
C11 C10 C14 O6 173.0(2) .
Co1 O9 C15 O8 2.8(2) .
Co1 O9 C15 C12 -178.2(2) .
Co1 O8 C15 O9 -2.8(2) .
Co1 O8 C15 C12 178.3(2) .
C11 C12 C15 O9 -166.8(2) .
C13 C12 C15 O9 11.9(4) .
C11 C12 C15 O8 12.2(4) .
C13 C12 C15 O8 -169.1(2) .
C11 C12 C15 Co1 160(4) .
C13 C12 C15 Co1 -21(4) .
O6 Co1 C15 O9 -4.89(19) 1_545
O10 Co1 C15 O9 178.43(13) .
N2 Co1 C15 O9 -89.85(15) .
N3 Co1 C15 O9 85.81(15) 1_655
O8 Co1 C15 O9 177.2(2) .
O6 Co1 C15 O8 177.90(13) 1_545
O10 Co1 C15 O8 1.21(19) .
O9 Co1 C15 O8 -177.2(2) .
N2 Co1 C15 O8 92.94(15) .
N3 Co1 C15 O8 -91.40(15) 1_655
O6 Co1 C15 C12 29(4) 1_545
O10 Co1 C15 C12 -147(4) .
O9 Co1 C15 C12 34(4) .
N2 Co1 C15 C12 -56(4) .
N3 Co1 C15 C12 120(4) 1_655
O8 Co1 C15 C12 -149(4) .
C20 N2 C16 C17 0.2(5) .
Co1 N2 C16 C17 171.2(3) .
N2 C16 C17 C18 0.1(6) .
C16 C17 C18 C19 -0.2(5) .
C16 C17 C18 C21 178.1(3) .
C17 C18 C19 C20 0.1(5) .
C21 C18 C19 C20 -178.1(3) .
C16 N2 C20 C19 -0.3(5) .
Co1 N2 C20 C19 -171.7(3) .
C18 C19 C20 N2 0.1(5) .
C19 C18 C21 C22 -16.9(5) .
C17 C18 C21 C22 164.9(3) .
C18 C21 C22 C25 176.2(3) .
C27 N3 C23 C24 -0.8(5) .
Co1 N3 C23 C24 178.7(3) 1_455
N3 C23 C24 C25 1.5(6) .
C23 C24 C25 C26 -0.8(5) .
C23 C24 C25 C22 177.5(3) .
C21 C22 C25 C24 -87.8(4) .
C21 C22 C25 C26 90.4(4) .
C24 C25 C26 C27 -0.5(5) .
C22 C25 C26 C27 -178.8(3) .
C23 N3 C27 C26 -0.6(5) .
Co1 N3 C27 C26 -180.0(2) 1_455
C25 C26 C27 N3 1.2(5) .
C32 N4 C28 C29 0.4(5) .
Co2 N4 C28 C29 -177.0(2) .
N4 C28 C29 C30 1.2(5) .
C28 C29 C30 C31 -1.5(4) .
C28 C29 C30 C33 177.9(3) .
C29 C30 C31 C32 0.1(5) .
C33 C30 C31 C32 -179.2(3) .
C28 N4 C32 C31 -1.9(5) .
Co2 N4 C32 C31 175.5(3) .
C30 C31 C32 N4 1.6(6) .
C31 C30 C33 C34 -74.3(4) .
C29 C30 C33 C34 106.4(4) .
C30 C33 C34 C37 -75.5(4) .
C39 N5 C35 C36 1.3(5) .
Co2 N5 C35 C36 -177.7(3) 1_545
N5 C35 C36 C37 -0.6(5) .
C35 C36 C37 C38 -0.4(5) .
C35 C36 C37 C34 179.4(3) .
C33 C34 C37 C36 93.0(4) .
C33 C34 C37 C38 -87.1(4) .
C36 C37 C38 C39 0.6(5) .
C34 C37 C38 C39 -179.3(3) .
C35 N5 C39 C38 -1.1(5) .
Co2 N5 C39 C38 177.9(2) 1_545
C37 C38 C39 N5 0.2(5) .

loop_
_platon_squeeze_void_nr
_platon_squeeze_void_average_x
_platon_squeeze_void_average_y
_platon_squeeze_void_average_z
_platon_squeeze_void_volume
_platon_squeeze_void_count_electrons
1 0.750 0.061 0.250 352.6 23.2
2 0.250 -0.103 0.750 352.5 22.9
3 0.500 0.500 0.500 92.2 9.5
4 0.000 0.500 1.000 92.2 9.4
5 0.250 0.395 0.250 8.3 0.6
6 0.750 0.604 0.750 8.4 0.6
